data_7248525
loop_
_publ_author_name
'Guan, Ming-Xue'
'Li, Hui-Zi'
'Li, Shangda'
'Yang, Han-Jiang'
'Wang, Fei'
'Zhang, Jian'

_publ_section_title
;
 Syntheses, crystal structures and properties of a series of isostructural
 lanthanide organic frameworks
;
_journal_issue 21
_journal_name_full CrystEngComm
_journal_page_first 2770
_journal_page_last 2774
_journal_paper_doi 10.1039/D4CE00292J
_journal_volume 26
_journal_year 2024
_chemical_formula_moiety 'C24 H22 O11 Pr, H2 O'
_chemical_formula_sum 'C24 H24 O12 Pr'
_chemical_formula_weight 645.34
_space_group_crystal_system monoclinic
_space_group_IT_number 14
_space_group_name_Hall '-P 2ybc'
_space_group_name_H-M_alt 'P 1 21/c 1'
_atom_sites_solution_hydrogens mixed
_audit_creation_date 2023-06-08
_audit_creation_method
;
Olex2 1.5
(compiled 2023.03.06 svn.rbb2c1857 for OlexSys, GUI svn.r6748)
;
_audit_update_record
;
2023-10-25 deposited with the CCDC.	2024-04-08 downloaded from the CCDC.
;
_cell_angle_alpha 90
_cell_angle_beta 112.084(3)
_cell_angle_gamma 90
_cell_formula_units_Z 4
_cell_length_a 17.4448(4)
_cell_length_b 9.2686(2)
_cell_length_c 15.5561(5)
_cell_measurement_reflns_used 9970
_cell_measurement_temperature 99.99(10)
_cell_measurement_theta_max 28.9020
_cell_measurement_theta_min 2.4990
_cell_volume 2330.71(12)
_computing_cell_refinement 'CrysAlisPro 1.171.41.115a (Rigaku OD, 2021)'
_computing_data_collection 'CrysAlisPro 1.171.41.115a (Rigaku OD, 2021)'
_computing_data_reduction 'CrysAlisPro 1.171.41.115a (Rigaku OD, 2021)'
_computing_molecular_graphics 'Olex2 1.5 (Dolomanov et al., 2009)'
_computing_publication_material 'Olex2 1.5 (Dolomanov et al., 2009)'
_computing_structure_refinement 'SHELXL 2018/1 (Sheldrick, 2015)'
_computing_structure_solution 'SHELXT 2014/5 (Sheldrick, 2014)'
_diffrn_ambient_environment N~2~
_diffrn_ambient_temperature 99.99(10)
_diffrn_detector 'Hybrid Pixel Array Detector'
_diffrn_detector_area_resol_mean 10.0000
_diffrn_detector_type HyPix
_diffrn_measured_fraction_theta_full 1.000
_diffrn_measured_fraction_theta_max 1.000
_diffrn_measurement_details
;
List of Runs (angles in degrees, time in seconds):

  # Type    Start    End  Width  t~exp~   \w     \q     \k     \f   Frames
#--------------------------------------------------------------------------
  1  \w     51.00  76.00   0.50    2.08    --   20.80 175.00 176.00   50
  2  \w     58.00  83.00   0.50    2.08    --   20.80-114.00 -51.00   50
  3  \w    -18.00  61.00   0.50    2.08    --  -20.10  19.00 -30.00  158
  4  \w    -76.00 -20.00   0.50    2.08    --  -20.10 114.00  38.00  112
  5  \w     -7.00  24.00   0.50    2.08    --   20.80 -19.00  90.00   62
  6  \w    -44.00 -12.00   0.50    2.08    --   20.80 -19.00  90.00   64
  7  \w    -72.00  28.00   0.50    2.08    --   20.80 -19.00   0.00  200
  8  \w    -72.00 -46.00   0.50    2.08    --   20.80 -19.00  90.00   52
  9  \w   -114.00 -77.00   0.50    2.08    --  -20.10-175.00 169.00   74
;
_diffrn_measurement_device 'four-circle diffractometer'
_diffrn_measurement_device_type 'XtaLAB Synergy R, HyPix'
_diffrn_measurement_method '\w scans'
_diffrn_orient_matrix_type 'CrysAlisPro convention (1999,Acta A55,543-557)'
_diffrn_orient_matrix_UB_11 -0.0086685000
_diffrn_orient_matrix_UB_12 -0.0748162000
_diffrn_orient_matrix_UB_13 -0.0004005000
_diffrn_orient_matrix_UB_21 -0.0105985000
_diffrn_orient_matrix_UB_22 0.0090832000
_diffrn_orient_matrix_UB_23 0.0394483000
_diffrn_orient_matrix_UB_31 -0.0416918000
_diffrn_orient_matrix_UB_32 0.0132192000
_diffrn_orient_matrix_UB_33 -0.0294111000
_diffrn_radiation_monochromator mirror
_diffrn_radiation_probe x-ray
_diffrn_radiation_type 'Mo K\a'
_diffrn_radiation_wavelength 0.71073
_diffrn_reflns_av_R_equivalents 0.0478
_diffrn_reflns_av_unetI/netI 0.0421
_diffrn_reflns_Laue_measured_fraction_full 1.000
_diffrn_reflns_Laue_measured_fraction_max 1.000
_diffrn_reflns_limit_h_max 17
_diffrn_reflns_limit_h_min -21
_diffrn_reflns_limit_k_max 11
_diffrn_reflns_limit_k_min -11
_diffrn_reflns_limit_l_max 19
_diffrn_reflns_limit_l_min -19
_diffrn_reflns_number 15270
_diffrn_reflns_point_group_measured_fraction_full 1.000
_diffrn_reflns_point_group_measured_fraction_max 1.000
_diffrn_reflns_theta_full 25.242
_diffrn_reflns_theta_max 26.020
_diffrn_reflns_theta_min 2.520
_diffrn_source 'micro-focus sealed X-ray tube'
_diffrn_source_type 'Mova (Mo) X-ray Source'
_exptl_absorpt_coefficient_mu 2.159
_exptl_absorpt_correction_T_max 1.00000
_exptl_absorpt_correction_T_min 0.42480
_exptl_absorpt_correction_type multi-scan
_exptl_absorpt_process_details
;
CrysAlisPro 1.171.41.115a (Rigaku Oxford Diffraction, 2021)
Empirical absorption correction using spherical harmonics,
implemented in SCALE3 ABSPACK scaling algorithm.
;
_exptl_crystal_colour 'clear light green'
_exptl_crystal_colour_lustre clear
_exptl_crystal_colour_modifier light
_exptl_crystal_colour_primary green
_exptl_crystal_density_diffrn 1.839
_exptl_crystal_description block
_exptl_crystal_F_000 1292
_exptl_crystal_size_max 0.2
_exptl_crystal_size_mid 0.2
_exptl_crystal_size_min 0.2
_refine_diff_density_max 1.409
_refine_diff_density_min -1.201
_refine_diff_density_rms 0.131
_refine_ls_extinction_method none
_refine_ls_goodness_of_fit_ref 1.028
_refine_ls_hydrogen_treatment constr
_refine_ls_matrix_type full
_refine_ls_number_parameters 342
_refine_ls_number_reflns 4592
_refine_ls_number_restraints 1
_refine_ls_restrained_S_all 1.028
_refine_ls_R_factor_all 0.0397
_refine_ls_R_factor_gt 0.0325
_refine_ls_shift/su_max 0.001
_refine_ls_shift/su_mean 0.000
_refine_ls_structure_factor_coef Fsqd
_refine_ls_weighting_details 'w=1/[\s^2^(Fo^2^)+(0.0521P)^2^+1.8451P] where P=(Fo^2^+2Fc^2^)/3'
_refine_ls_weighting_scheme calc
_refine_ls_wR_factor_gt 0.0829
_refine_ls_wR_factor_ref 0.0872
_reflns_Friedel_coverage 0.000
_reflns_number_gt 3940
_reflns_number_total 4592
_reflns_threshold_expression 'I > 2\s(I)'
_cod_data_source_file d4ce00292j2.cif
_cod_data_source_block 2
_cod_depositor_comments 'Adding full bibliography for 7248523--7248531.cif.'
_cod_original_cell_volume 2330.71(11)
_cod_database_code 7248525
_shelx_shelxl_version_number 2018/1
_shelx_space_group_comment
;
The symmetry employed for this shelxl refinement is uniquely defined
by the following loop, which should always be used as a source of
symmetry information in preference to the above space-group names.
They are only intended as comments.
;
_shelx_estimated_absorpt_t_max 0.672
_shelx_estimated_absorpt_t_min 0.672
_olex2_refinement_description
;
1. Fixed Uiso
 At 1.2 times of:
  All C(H) groups
 At 1.5 times of:
  All O(H) groups, All O(H,H) groups
2. Restrained distances
 H9_$1-H5_$2
 2.1 with sigma of 0.02
3.a Free rotating group:
 O12(H12A,H12B)
3.b Rotating group:
 O10(H10A,H10B), O11(H11A,H11B)
3.c Ternary CH refined with riding coordinates:
 C16(H16), C24(H24), C15(H15)
3.d Aromatic/amide H refined with riding coordinates:
 C5(H5A), C10(H10), C21(H21), C19(H19), C12(H12), C9(H9A), C6(H6A), C3(H3),
 C13(H13), C18(H18), C22(H22), C2(H2)
3.e Idealised tetrahedral OH refined as rotating group:
 O6(H6), O5(H5), O9(H9)
;
_olex2_submission_special_instructions 'No special instructions were received'
_oxdiff_exptl_absorpt_empirical_details
;
Empirical correction (ABSPACK) includes:
- Absorption correction using spherical harmonics
- Frame scaling
;
_oxdiff_exptl_absorpt_empirical_full_max 1.886
_oxdiff_exptl_absorpt_empirical_full_min 0.632

loop_
_space_group_symop_operation_xyz
'x, y, z'
'-x, y+1/2, -z+1/2'
'-x, -y, -z'
'x, -y-1/2, z-1/2'

loop_
_atom_site_label
_atom_site_type_symbol
_atom_site_fract_x
_atom_site_fract_y
_atom_site_fract_z
_atom_site_U_iso_or_equiv
_atom_site_adp_type
_atom_site_occupancy
_atom_site_site_symmetry_order
_atom_site_calc_flag
_atom_site_refinement_flags_posn
_atom_site_refinement_flags_adp
_atom_site_refinement_flags_occupancy
_atom_site_disorder_assembly
_atom_site_disorder_group
Pr1 Pr 0.49711(2) 0.87301(2) 0.33713(2) 0.01224(9) Uani 1 1 d . . . . .
O8 O 0.59295(15) 0.5574(3) 0.25007(19) 0.0207(6) Uani 1 1 d . . . . .
O10 O 0.54962(16) 0.7690(3) 0.50299(18) 0.0232(6) Uani 1 1 d . . . . .
H10A H 0.542563 0.675174 0.500650 0.035 Uiso 1 1 d R U . . .
H10B H 0.518442 0.800329 0.531957 0.035 Uiso 1 1 d R U . . .
O1 O 0.39568(15) 0.9310(3) 0.40442(18) 0.0218(6) Uani 1 1 d . . . . .
O12 O 0.40661(17) 0.5365(3) 0.4953(2) 0.0271(6) Uani 1 1 d G . . . .
H12A H 0.416063 0.589903 0.454405 0.041 Uiso 1 1 d G U . . .
H12B H 0.353199 0.539361 0.479362 0.041 Uiso 1 1 d G U . . .
O7 O 0.60533(14) 0.7063(3) 0.36609(18) 0.0207(6) Uani 1 1 d . . . . .
O2 O 0.42549(14) 0.9347(3) 0.55626(17) 0.0173(5) Uani 1 1 d . . . . .
O3 O -0.41444(15) 1.1573(3) 0.17191(19) 0.0204(6) Uani 1 1 d . . . . .
O6 O -0.00667(15) 0.8085(3) 0.3039(2) 0.0216(6) Uani 1 1 d . . . . .
H6 H -0.000444 0.775924 0.256609 0.032 Uiso 1 1 calc R U . . .
O4 O -0.40772(15) 0.9861(3) 0.2747(2) 0.0253(6) Uani 1 1 d . . . . .
O11 O 0.44071(17) 0.8041(3) 0.16793(19) 0.0273(6) Uani 1 1 d . . . . .
H11A H 0.471568 0.842109 0.139968 0.041 Uiso 1 1 d R U . . .
H11B H 0.445905 0.710192 0.162301 0.041 Uiso 1 1 d R U . . .
O5 O 0.00203(15) 1.1875(3) 0.3608(2) 0.0238(6) Uani 1 1 d . . . . .
H5 H 0.006065 1.227446 0.410819 0.036 Uiso 1 1 calc R U . . .
O9 O 0.99746(15) 0.3103(3) 0.5249(2) 0.0263(6) Uani 1 1 d . . . . .
H9 H 0.954704 0.259633 0.512319 0.039 Uiso 1 1 calc R U . . .
C23 C 0.6323(2) 0.6091(4) 0.3286(3) 0.0159(7) Uani 1 1 d . . . . .
C14 C -0.3769(2) 1.0581(4) 0.2290(2) 0.0153(7) Uani 1 1 d . . . . .
C20 C 0.7188(2) 0.5576(4) 0.3827(3) 0.0150(7) Uani 1 1 d . . . . .
C4 C 0.2851(2) 0.9710(4) 0.4518(2) 0.0143(7) Uani 1 1 d . . . . .
C7 C 0.3755(2) 0.9440(4) 0.4724(3) 0.0150(7) Uani 1 1 d . . . . .
C5 C 0.2461(2) 0.9179(4) 0.5076(3) 0.0195(8) Uani 1 1 d . . . . .
H5A H 0.276811 0.866715 0.562695 0.023 Uiso 1 1 calc R U . . .
C10 C -0.2469(2) 1.1200(4) 0.2020(3) 0.0147(7) Uani 1 1 d . . . . .
H10 H -0.274884 1.200091 0.165601 0.018 Uiso 1 1 calc R U . . .
C21 C 0.7555(2) 0.4528(4) 0.3460(3) 0.0173(7) Uani 1 1 d . . . . .
H21 H 0.724190 0.406619 0.289027 0.021 Uiso 1 1 calc R U . . .
C19 C 0.7642(2) 0.6217(4) 0.4676(3) 0.0161(7) Uani 1 1 d . . . . .
H19 H 0.739084 0.692261 0.492833 0.019 Uiso 1 1 calc R U . . .
C12 C -0.2460(2) 0.9112(4) 0.2942(3) 0.0175(8) Uani 1 1 d . . . . .
H12 H -0.273863 0.847950 0.320790 0.021 Uiso 1 1 calc R U . . .
C1 C 0.1153(2) 1.0150(4) 0.4030(3) 0.0166(7) Uani 1 1 d . . . . .
C9 C -0.1645(2) 1.0935(4) 0.2157(3) 0.0168(7) Uani 1 1 d . . . . .
H9A H -0.136847 1.155389 0.188003 0.020 Uiso 1 1 calc R U . . .
C6 C 0.1615(2) 0.9396(4) 0.4829(3) 0.0179(8) Uani 1 1 d . . . . .
H6A H 0.134892 0.902183 0.521382 0.022 Uiso 1 1 calc R U . . .
C11 C -0.2881(2) 1.0293(4) 0.2414(2) 0.0145(7) Uani 1 1 d . . . . .
C17 C 0.8840(2) 0.4834(4) 0.4772(3) 0.0169(8) Uani 1 1 d . . . . .
C3 C 0.2390(2) 1.0467(4) 0.3708(3) 0.0179(8) Uani 1 1 d . . . . .
H3 H 0.265261 1.082710 0.331625 0.021 Uiso 1 1 calc R U . . .
C13 C -0.1639(2) 0.8859(4) 0.3080(3) 0.0172(8) Uani 1 1 d . . . . .
H13 H -0.135823 0.805552 0.344024 0.021 Uiso 1 1 calc R U . . .
C8 C -0.1223(2) 0.9777(4) 0.2693(2) 0.0153(7) Uani 1 1 d . . . . .
C18 C 0.8461(2) 0.5826(4) 0.5153(3) 0.0182(8) Uani 1 1 d . . . . .
H18 H 0.876391 0.623901 0.574235 0.022 Uiso 1 1 calc R U . . .
C16 C -0.0303(2) 0.9563(4) 0.2895(3) 0.0160(7) Uani 1 1 d . . . . .
H16 H -0.018037 0.993456 0.235706 0.019 Uiso 1 1 calc R U . . .
C24 C 0.9764(2) 0.4579(4) 0.5242(3) 0.0161(7) Uani 1 1 d . . . . .
H24 H 0.994751 0.492167 0.589848 0.019 Uiso 1 1 calc R U . . .
C22 C 0.8377(2) 0.4169(4) 0.3933(3) 0.0175(7) Uani 1 1 d . . . . .
H22 H 0.862956 0.346295 0.368222 0.021 Uiso 1 1 calc R U . . .
C15 C 0.0232(2) 1.0391(4) 0.3774(3) 0.0170(7) Uani 1 1 d . . . . .
H15 H 0.008203 1.005810 0.430207 0.020 Uiso 1 1 calc R U . . .
C2 C 0.1556(2) 1.0688(4) 0.3482(3) 0.0198(8) Uani 1 1 d . . . . .
H2 H 0.125020 1.121969 0.293912 0.024 Uiso 1 1 calc R U . . .

loop_
_atom_site_aniso_label
_atom_site_aniso_U_11
_atom_site_aniso_U_22
_atom_site_aniso_U_33
_atom_site_aniso_U_23
_atom_site_aniso_U_13
_atom_site_aniso_U_12
Pr1 0.00905(12) 0.00804(12) 0.01960(13) 0.00043(7) 0.00536(9) 0.00069(6)
O8 0.0154(12) 0.0129(14) 0.0283(15) -0.0033(11) 0.0021(11) -0.0040(10)
O10 0.0283(14) 0.0166(14) 0.0262(15) 0.0014(11) 0.0119(12) 0.0038(11)
O1 0.0138(13) 0.0251(15) 0.0278(15) -0.0051(12) 0.0092(11) -0.0002(11)
O12 0.0287(15) 0.0231(17) 0.0300(16) 0.0039(12) 0.0115(13) -0.0023(12)
O7 0.0160(12) 0.0209(15) 0.0265(14) 0.0013(11) 0.0095(11) 0.0053(11)
O2 0.0118(12) 0.0119(13) 0.0247(14) 0.0008(11) 0.0031(11) -0.0010(10)
O3 0.0174(13) 0.0153(14) 0.0303(15) 0.0039(11) 0.0111(11) 0.0050(10)
O6 0.0178(13) 0.0111(14) 0.0370(16) -0.0030(12) 0.0114(11) 0.0035(10)
O4 0.0157(13) 0.0265(16) 0.0373(16) 0.0125(13) 0.0140(12) 0.0027(11)
O11 0.0413(17) 0.0150(15) 0.0244(14) -0.0003(12) 0.0109(13) 0.0059(13)
O5 0.0190(14) 0.0134(14) 0.0382(16) -0.0023(12) 0.0098(12) 0.0015(10)
O9 0.0181(13) 0.0136(14) 0.0460(18) 0.0008(13) 0.0106(13) 0.0011(11)
C23 0.0122(17) 0.0090(18) 0.028(2) 0.0027(15) 0.0094(15) -0.0024(13)
C14 0.0168(17) 0.0110(18) 0.0197(18) -0.0039(14) 0.0085(15) 0.0011(14)
C20 0.0138(17) 0.0094(17) 0.0233(19) 0.0039(14) 0.0087(15) 0.0000(13)
C4 0.0096(16) 0.0097(18) 0.0215(19) -0.0032(14) 0.0037(14) 0.0003(13)
C7 0.0151(17) 0.0041(17) 0.025(2) -0.0020(14) 0.0066(15) 0.0004(13)
C5 0.0143(17) 0.021(2) 0.0222(19) 0.0023(16) 0.0055(15) 0.0012(15)
C10 0.0133(17) 0.0106(18) 0.0182(18) 0.0027(14) 0.0038(14) 0.0028(13)
C21 0.0157(17) 0.0121(19) 0.0232(19) -0.0007(15) 0.0061(15) 0.0003(14)
C19 0.0148(17) 0.0123(19) 0.0220(19) 0.0008(14) 0.0077(15) 0.0008(13)
C12 0.0161(18) 0.0117(18) 0.026(2) 0.0046(15) 0.0089(15) -0.0003(14)
C1 0.0120(17) 0.0113(18) 0.027(2) -0.0048(15) 0.0073(15) 0.0002(13)
C9 0.0153(17) 0.0129(19) 0.0230(19) 0.0000(15) 0.0080(15) -0.0020(14)
C6 0.0143(17) 0.019(2) 0.0217(19) 0.0002(15) 0.0076(15) -0.0010(14)
C11 0.0139(17) 0.0112(18) 0.0187(18) -0.0013(14) 0.0063(14) 0.0000(13)
C17 0.0125(17) 0.0126(19) 0.025(2) 0.0051(15) 0.0058(15) 0.0011(13)
C3 0.0165(18) 0.0146(19) 0.0238(19) 0.0023(15) 0.0090(15) 0.0008(14)
C13 0.0144(17) 0.0110(19) 0.025(2) 0.0030(15) 0.0066(15) 0.0012(13)
C8 0.0102(16) 0.0136(19) 0.0208(19) -0.0031(14) 0.0045(14) -0.0006(13)
C18 0.0136(17) 0.0153(19) 0.026(2) -0.0004(15) 0.0073(15) -0.0017(14)
C16 0.0129(17) 0.0087(18) 0.028(2) -0.0004(15) 0.0099(15) 0.0017(13)
C24 0.0146(17) 0.0106(18) 0.0235(19) 0.0016(15) 0.0077(15) 0.0022(13)
C22 0.0166(18) 0.0090(18) 0.027(2) -0.0011(15) 0.0077(15) 0.0031(14)
C15 0.0159(17) 0.0098(19) 0.026(2) -0.0020(15) 0.0086(15) 0.0019(14)
C2 0.0144(18) 0.017(2) 0.027(2) 0.0033(16) 0.0054(15) 0.0030(15)

loop_
_atom_type_symbol
_atom_type_description
_atom_type_scat_dispersion_real
_atom_type_scat_dispersion_imag
_atom_type_scat_source
C C 0.0033 0.0016 'International Tables Vol C Tables 4.2.6.8 and 6.1.1.4'
H H 0.0000 0.0000 'International Tables Vol C Tables 4.2.6.8 and 6.1.1.4'
O O 0.0106 0.0060 'International Tables Vol C Tables 4.2.6.8 and 6.1.1.4'
Pr Pr -0.2180 2.8214 'International Tables Vol C Tables 4.2.6.8 and 6.1.1.4'

loop_
_geom_angle_atom_site_label_1
_geom_angle_atom_site_label_2
_geom_angle_atom_site_label_3
_geom_angle
_geom_angle_site_symmetry_1
_geom_angle_site_symmetry_3
_geom_angle_publ_flag
O8 Pr1 O10 138.72(9) 2_655 . ?
O8 Pr1 O1 69.76(9) 2_655 . ?
O8 Pr1 O2 86.64(9) 2_655 3_676 ?
O8 Pr1 O3 107.92(9) 2_655 2_545 ?
O8 Pr1 O4 82.35(9) 2_655 1_655 ?
O8 Pr1 O11 70.78(9) 2_655 . ?
O1 Pr1 O10 72.19(9) . . ?
O1 Pr1 O2 81.57(8) . 3_676 ?
O1 Pr1 O3 72.29(9) . 2_545 ?
O1 Pr1 O4 141.90(10) . 1_655 ?
O1 Pr1 O11 116.36(9) . . ?
O7 Pr1 O8 153.59(9) . 2_655 ?
O7 Pr1 O10 66.70(9) . . ?
O7 Pr1 O1 136.53(9) . . ?
O7 Pr1 O2 98.59(9) . 3_676 ?
O7 Pr1 O3 83.49(9) . 2_545 ?
O7 Pr1 O4 75.06(9) . 1_655 ?
O7 Pr1 O11 90.21(9) . . ?
O2 Pr1 O10 72.44(9) 3_676 . ?
O2 Pr1 O11 141.83(9) 3_676 . ?
O3 Pr1 O10 74.39(9) 2_545 . ?
O3 Pr1 O2 142.65(9) 2_545 3_676 ?
O3 Pr1 O4 143.29(9) 2_545 1_655 ?
O3 Pr1 O11 75.04(9) 2_545 . ?
O4 Pr1 O10 121.17(9) 1_655 . ?
O4 Pr1 O2 71.08(9) 1_655 3_676 ?
O4 Pr1 O11 75.60(10) 1_655 . ?
O11 Pr1 O10 143.35(9) . . ?
C23 O8 Pr1 146.9(2) . 2_645 ?
Pr1 O10 H10A 109.7 . . ?
Pr1 O10 H10B 109.6 . . ?
H10A O10 H10B 104.2 . . ?
C7 O1 Pr1 151.0(2) . . ?
H12A O12 H12B 104.5 . . ?
C23 O7 Pr1 142.8(2) . . ?
C7 O2 Pr1 129.2(2) . 3_676 ?
C14 O3 Pr1 140.3(2) . 2 ?
C16 O6 H6 109.5 . . ?
C14 O4 Pr1 164.7(2) . 1_455 ?
Pr1 O11 H11A 110.0 . . ?
Pr1 O11 H11B 109.8 . . ?
H11A O11 H11B 103.9 . . ?
C15 O5 H5 109.5 . . ?
C24 O9 H9 109.5 . . ?
O8 C23 O7 124.3(3) . . ?
O8 C23 C20 119.6(3) . . ?
O7 C23 C20 116.1(3) . . ?
O3 C14 C11 116.8(3) . . ?
O4 C14 O3 124.6(3) . . ?
O4 C14 C11 118.6(3) . . ?
C21 C20 C23 120.6(3) . . ?
C19 C20 C23 119.3(3) . . ?
C19 C20 C21 120.0(3) . . ?
C5 C4 C7 122.1(3) . . ?
C5 C4 C3 119.5(3) . . ?
C3 C4 C7 118.3(3) . . ?
O1 C7 O2 124.4(3) . . ?
O1 C7 C4 116.4(3) . . ?
O2 C7 C4 119.2(3) . . ?
C4 C5 H5A 120.1 . . ?
C4 C5 C6 119.9(3) . . ?
C6 C5 H5A 120.1 . . ?
C9 C10 H10 119.9 . . ?
C11 C10 H10 119.9 . . ?
C11 C10 C9 120.1(3) . . ?
C20 C21 H21 120.3 . . ?
C22 C21 C20 119.5(3) . . ?
C22 C21 H21 120.3 . . ?
C20 C19 H19 120.0 . . ?
C18 C19 C20 120.0(3) . . ?
C18 C19 H19 120.0 . . ?
C11 C12 H12 119.8 . . ?
C13 C12 H12 119.8 . . ?
C13 C12 C11 120.5(3) . . ?
C6 C1 C15 120.6(3) . . ?
C2 C1 C6 118.3(3) . . ?
C2 C1 C15 121.2(3) . . ?
C10 C9 H9A 119.6 . . ?
C8 C9 C10 120.8(3) . . ?
C8 C9 H9A 119.6 . . ?
C5 C6 H6A 119.4 . . ?
C1 C6 C5 121.1(3) . . ?
C1 C6 H6A 119.4 . . ?
C10 C11 C14 120.9(3) . . ?
C10 C11 C12 119.1(3) . . ?
C12 C11 C14 120.0(3) . . ?
C18 C17 C24 119.2(3) . . ?
C18 C17 C22 119.5(3) . . ?
C22 C17 C24 121.2(3) . . ?
C4 C3 H3 120.1 . . ?
C2 C3 C4 119.8(3) . . ?
C2 C3 H3 120.1 . . ?
C12 C13 H13 119.8 . . ?
C12 C13 C8 120.4(3) . . ?
C8 C13 H13 119.8 . . ?
C9 C8 C13 119.1(3) . . ?
C9 C8 C16 120.2(3) . . ?
C13 C8 C16 120.6(3) . . ?
C19 C18 H18 119.9 . . ?
C17 C18 C19 120.3(3) . . ?
C17 C18 H18 119.9 . . ?
O6 C16 C8 112.2(3) . . ?
O6 C16 H16 108.8 . . ?
O6 C16 C15 107.2(3) . . ?
C8 C16 H16 108.8 . . ?
C8 C16 C15 110.9(3) . . ?
C15 C16 H16 108.8 . . ?
O9 C24 C17 112.3(3) . . ?
O9 C24 C24 108.2(3) . 3_766 ?
O9 C24 H24 108.5 . . ?
C17 C24 C24 110.8(4) . 3_766 ?
C17 C24 H24 108.5 . . ?
C24 C24 H24 108.5 3_766 . ?
C21 C22 C17 120.7(3) . . ?
C21 C22 H22 119.7 . . ?
C17 C22 H22 119.7 . . ?
O5 C15 C1 111.5(3) . . ?
O5 C15 C16 107.0(3) . . ?
O5 C15 H15 108.5 . . ?
C1 C15 C16 112.8(3) . . ?
C1 C15 H15 108.5 . . ?
C16 C15 H15 108.5 . . ?
C1 C2 H2 119.3 . . ?
C3 C2 C1 121.4(4) . . ?
C3 C2 H2 119.3 . . ?

loop_
_geom_bond_atom_site_label_1
_geom_bond_atom_site_label_2
_geom_bond_distance
_geom_bond_site_symmetry_2
_geom_bond_publ_flag
Pr1 O8 2.372(2) 2_655 ?
Pr1 O10 2.579(3) . ?
Pr1 O1 2.431(2) . ?
Pr1 O7 2.349(2) . ?
Pr1 O2 2.463(2) 3_676 ?
Pr1 O3 2.438(3) 2_545 ?
Pr1 O4 2.452(3) 1_655 ?
Pr1 O11 2.521(3) . ?
O8 C23 1.250(5) . ?
O10 H10A 0.8768 . ?
O10 H10B 0.8762 . ?
O1 C7 1.239(4) . ?
O12 H12A 0.8699 . ?
O12 H12B 0.8699 . ?
O7 C23 1.257(4) . ?
O2 C7 1.270(4) . ?
O3 C14 1.275(5) . ?
O6 H6 0.8400 . ?
O6 C16 1.424(4) . ?
O4 C14 1.236(4) . ?
O11 H11A 0.8826 . ?
O11 H11B 0.8830 . ?
O5 H5 0.8400 . ?
O5 C15 1.422(5) . ?
O9 H9 0.8400 . ?
O9 C24 1.415(5) . ?
C23 C20 1.502(5) . ?
C14 C11 1.510(5) . ?
C20 C21 1.397(5) . ?
C20 C19 1.392(5) . ?
C4 C7 1.508(5) . ?
C4 C5 1.379(5) . ?
C4 C3 1.401(5) . ?
C5 H5A 0.9500 . ?
C5 C6 1.393(5) . ?
C10 H10 0.9500 . ?
C10 C9 1.393(5) . ?
C10 C11 1.391(5) . ?
C21 H21 0.9500 . ?
C21 C22 1.385(5) . ?
C19 H19 0.9500 . ?
C19 C18 1.389(5) . ?
C12 H12 0.9500 . ?
C12 C11 1.399(5) . ?
C12 C13 1.386(5) . ?
C1 C6 1.390(5) . ?
C1 C15 1.519(5) . ?
C1 C2 1.384(5) . ?
C9 H9A 0.9500 . ?
C9 C8 1.389(5) . ?
C6 H6A 0.9500 . ?
C17 C18 1.388(5) . ?
C17 C24 1.518(5) . ?
C17 C22 1.394(5) . ?
C3 H3 0.9500 . ?
C3 C2 1.379(5) . ?
C13 H13 0.9500 . ?
C13 C8 1.393(5) . ?
C8 C16 1.527(4) . ?
C18 H18 0.9500 . ?
C16 H16 1.0000 . ?
C16 C15 1.539(5) . ?
C24 C24 1.524(7) 3_766 ?
C24 H24 1.0000 . ?
C22 H22 0.9500 . ?
C15 H15 1.0000 . ?
C2 H2 0.9500 . ?

loop_
_geom_torsion_atom_site_label_1
_geom_torsion_atom_site_label_2
_geom_torsion_atom_site_label_3
_geom_torsion_atom_site_label_4
_geom_torsion
_geom_torsion_site_symmetry_1
_geom_torsion_site_symmetry_2
_geom_torsion_site_symmetry_3
_geom_torsion_site_symmetry_4
_geom_torsion_publ_flag
Pr1 O8 C23 O7 -93.3(5) 2_645 . . . ?
Pr1 O8 C23 C20 88.6(5) 2_645 . . . ?
Pr1 O1 C7 O2 7.8(8) . . . . ?
Pr1 O1 C7 C4 -171.5(4) . . . . ?
Pr1 O7 C23 O8 -9.9(6) . . . . ?
Pr1 O7 C23 C20 168.3(3) . . . . ?
Pr1 O2 C7 O1 92.5(4) 3_676 . . . ?
Pr1 O2 C7 C4 -88.2(4) 3_676 . . . ?
Pr1 O3 C14 O4 50.0(6) 2 . . . ?
Pr1 O3 C14 C11 -129.3(3) 2 . . . ?
Pr1 O4 C14 O3 12.0(13) 1_455 . . . ?
Pr1 O4 C14 C11 -168.7(8) 1_455 . . . ?
O8 C23 C20 C21 0.1(5) . . . . ?
O8 C23 C20 C19 176.1(3) . . . . ?
O7 C23 C20 C21 -178.1(3) . . . . ?
O7 C23 C20 C19 -2.2(5) . . . . ?
O3 C14 C11 C10 8.5(5) . . . . ?
O3 C14 C11 C12 -172.4(3) . . . . ?
O6 C16 C15 O5 177.3(3) . . . . ?
O6 C16 C15 C1 54.4(4) . . . . ?
O4 C14 C11 C10 -170.9(3) . . . . ?
O4 C14 C11 C12 8.3(5) . . . . ?
C23 C20 C21 C22 174.0(3) . . . . ?
C23 C20 C19 C18 -175.4(3) . . . . ?
C20 C21 C22 C17 0.5(5) . . . . ?
C20 C19 C18 C17 2.3(5) . . . . ?
C4 C5 C6 C1 -0.4(6) . . . . ?
C4 C3 C2 C1 -1.3(6) . . . . ?
C7 C4 C5 C6 -176.7(3) . . . . ?
C7 C4 C3 C2 177.7(3) . . . . ?
C5 C4 C7 O1 146.3(4) . . . . ?
C5 C4 C7 O2 -33.0(5) . . . . ?
C5 C4 C3 C2 0.7(5) . . . . ?
C10 C9 C8 C13 1.3(5) . . . . ?
C10 C9 C8 C16 -175.6(3) . . . . ?
C21 C20 C19 C18 0.6(5) . . . . ?
C19 C20 C21 C22 -2.0(5) . . . . ?
C12 C13 C8 C9 -1.0(5) . . . . ?
C12 C13 C8 C16 175.9(3) . . . . ?
C9 C10 C11 C14 178.7(3) . . . . ?
C9 C10 C11 C12 -0.4(5) . . . . ?
C9 C8 C16 O6 -151.8(3) . . . . ?
C9 C8 C16 C15 88.3(4) . . . . ?
C6 C1 C15 O5 127.3(4) . . . . ?
C6 C1 C15 C16 -112.3(4) . . . . ?
C6 C1 C2 C3 1.1(6) . . . . ?
C11 C10 C9 C8 -0.6(5) . . . . ?
C11 C12 C13 C8 -0.1(6) . . . . ?
C3 C4 C7 O1 -30.6(5) . . . . ?
C3 C4 C7 O2 150.1(3) . . . . ?
C3 C4 C5 C6 0.2(6) . . . . ?
C13 C12 C11 C14 -178.3(3) . . . . ?
C13 C12 C11 C10 0.8(5) . . . . ?
C13 C8 C16 O6 31.4(5) . . . . ?
C13 C8 C16 C15 -88.5(4) . . . . ?
C8 C16 C15 O5 -59.9(4) . . . . ?
C8 C16 C15 C1 177.2(3) . . . . ?
C18 C17 C24 O9 139.7(3) . . . . ?
C18 C17 C24 C24 -99.2(5) . . . 3_766 ?
C18 C17 C22 C21 2.4(6) . . . . ?
C24 C17 C18 C19 171.7(3) . . . . ?
C24 C17 C22 C21 -172.9(3) . . . . ?
C22 C17 C18 C19 -3.8(5) . . . . ?
C22 C17 C24 O9 -45.0(5) . . . . ?
C22 C17 C24 C24 76.1(5) . . . 3_766 ?
C15 C1 C6 C5 -179.4(3) . . . . ?
C15 C1 C2 C3 -179.7(3) . . . . ?
C2 C1 C6 C5 -0.2(6) . . . . ?
C2 C1 C15 O5 -51.9(5) . . . . ?
C2 C1 C15 C16 68.5(4) . . . . ?
